data_2000619
loop_
_publ_author_name
'Gimeno, B.'
'Soto, L.'
'Sancho, A.'
'Dahan, F.'
'Legros, J.-P.'

_publ_section_title
;
 Structure of 3,3-bis(2-imidazolyl)propionic acid monohydrate
;
_journal_issue 9
_journal_name_full 'Acta Crystallographica Section C'
_journal_page_first 1671
_journal_page_last 1673
_journal_paper_doi 10.1107/S0108270191015068
_journal_volume 48
_journal_year 1992
_chemical_formula_moiety 'C9 H10 N4 O2,H2 O1'
_chemical_formula_sum 'C9 H12 N4 O3'
_chemical_formula_weight 224.2
_space_group_IT_number 2
_space_group_name_Hall '-P 1'
_space_group_name_H-M_alt 'P -1'
_symmetry_cell_setting triclinic
_symmetry_space_group_name_Hall '-P 1'
_symmetry_space_group_name_H-M 'P -1'
_cell_angle_alpha 89.960(10)
_cell_angle_beta 99.720(10)
_cell_angle_gamma 95.140(10)
_cell_formula_units_Z 2
_cell_length_a 7.3220(10)
_cell_length_b 10.0290(10)
_cell_length_c 7.1550(10)
_cell_volume 515.73(11)
_diffrn_radiation_type Mo
_diffrn_radiation_wavelength 0.71073
_exptl_absorpt_coefficient_mu 0.1
_exptl_crystal_density_diffrn 1.44
_exptl_crystal_F_000 236
_cod_data_source_file pa0265.cif
_cod_data_source_block pa0265a
_cod_depositor_comments
;
 Adding the _atom_site_type_symbol data item.

 Antanas Vaitkus,
 2017-01-30
;
_cod_original_cell_volume 515.8(4)
_cod_database_code 2000619

loop_
_space_group_symop_id
_space_group_symop_operation_xyz
1 x,y,z
2 -x,-y,-z

loop_
_atom_site_label
_atom_site_type_symbol
_atom_site_fract_x
_atom_site_fract_y
_atom_site_fract_z
_atom_site_U_iso_or_equiv
O(1) O .1023(4) .2443(3) .1485(4) 5.0(5)
O(2) O .3315(3) .1440(2) .0592(4) 4.1(4)
C(1) C .2680(5) .2392(3) .1275(4) 3.0(6)
C(2) C .4025(5) .3630(3) .1890(5) 3.0(6)
C(3) C .6028(4) .3285(3) .2502(4) 2.7(5)
C(4) C .6200(4) .2454(3) .4263(4) 2.7(5)
N(1) N .7141(4) .1387(3) .4539(4) 3.3(5)
C(5) C .6973(5) .0878(4) .6302(5) 4.1(6)
C(6) C .5899(5) .1653(3) .7067(5) 3.8(6)
N(2) N .5420(4) .2646(3) .5782(4) 3.2(5)
C(7) C .7392(4) .4515(3) .2749(4) 2.6(5)
N(3) N .7063(4) .5701(3) .3340(4) 3.4(5)
C(8) C .8683(5) .6510(4) .3280(5) 3.8(6)
C(9) C .9936(5) .5808(4) .2672(5) 3.9(6)
N(4) N .9106(4) .4523(3) .2316(4) 3.4(5)
Ow O -.1251(4) .0296(3) .1980(4) 5.5(5)
H1(Ow) H -.069(6) .104(3) .141(6) 8.0
H2(Ow) H -.202(5) -.018(4) .094(4) 8.0
H1(C2) H .352 .412 .283 5.6
H2(C2) H .392 .427 .087 5.6
H(C3) H .645 .273 .157 5.6
H(N1) H .784 .102 .365 5.6
H(C5) H .753 .010 .688 5.6
H(C6) H .552 .154 .830 5.6
H(N2) H .465 .336 .596 5.6
H(C8) H .888 .745 .363 5.6
H(C9) H 1.119 .614 .251 5.6
H(N4) H .965 .377 .184 5.6

loop_
_geom_angle_atom_site_label_1
_geom_angle_atom_site_label_2
_geom_angle_atom_site_label_3
_geom_angle
O(1) C(1) O(2) 125.8(3)
O(1) C(1) C(2) 117.0(3)
O(2) C(1) C(2) 117.2(3)
C(1) C(2) C(3) 112.5(3)
C(3) C(4) N(1) 125.0(3)
C(3) C(4) N(2) 126.4(3)
N(2) C(4) N(1) 108.6(3)
C(4) N(1) C(5) 108.7(3)
N(1) C(5) C(6) 107.1(3)
C(5) C(6) N(2) 107.4(3)
C(9) N(4) C(7) 106.6(3)
C(6) N(2) C(4) 108.1(3)
C(2) C(3) C(4) 110.8(3)
C(2) C(3) C(7) 112.1(3)
C(4) C(3) C(7) 111.6(2)
C(3) C(7) N(3) 125.6(3)
C(3) C(7) N(4) 122.5(3)
N(4) C(7) N(3) 111.9(3)
C(7) N(3) C(8) 104.8(3)
N(3) C(8) C(9) 110.2(3)
C(8) C(9) N(4) 106.5(3)
H1(Ow) Ow H2(Ow) 104(3)

loop_
_geom_bond_atom_site_label_1
_geom_bond_atom_site_label_2
_geom_bond_distance
C(1) O(1) 1.253(4)
C(1) C(2) 1.530(4)
C(3) C(4) 1.504(4)
C(4) N(1) 1.321(4)
N(1) C(5) 1.381(5)
C(5) C(6) 1.333(6)
C(6) N(2) 1.383(4)
N(2) C(4) 1.332(4)
Ow H1(Ow) 0.95(3)
C(1) O(2) 1.235(4)
C(2) C(3) 1.529(5)
C(3) C(7) 1.507(4)
C(7) N(3) 1.319(4)
N(3) C(8) 1.383(4)
C(8) C(9) 1.333(6)
C(9) N(4) 1.379(4)
N(4) C(7) 1.342(4)
Ow H2(Ow) 0.95(3)
